data_4312419
loop_
_publ_author_name
'In-Chul Hwang'
'Konrad Seppelt'

_publ_contact_author
;
     Prof. Dr. Konrad Seppelt
     Institut f\"ur Chemie / Anorganische und Analytische Chemie
     Freie Universit\"at Berlin
     Fabeckstr. 34-36
     14195 Berlin
     Bundesrepublik Deutschland
;
_publ_contact_author_email seppelt@chemie.fu-berlin.de
_publ_contact_author_fax '049 30 83852424'
_publ_contact_author_phone '049 30 83854289'
_publ_section_title
;
 Fluorination of [Os3(CO)12] and [Ir4(CO)12]
;
_journal_name_full 'Inorganic Chemistry'
_journal_page_first 7116
_journal_page_last 7122
_journal_paper_doi 10.1021/ic034611e
_journal_volume 42
_journal_year 2003
_chemical_formula_moiety '[Os(CO)4(SbF6)2]'
_chemical_formula_sum 'C4 F12 O4 Os Sb2'
_chemical_formula_weight 773.74
_chemical_name_common 'Tetracarbony osmium dihexafluoroantimonate'
_chemical_name_systematic
; 
 Tetracarbonyl osmium dihexafluoroantimonate 
;
_space_group_IT_number 33
_symmetry_cell_setting orthorhombic
_symmetry_space_group_name_Hall 'P 2c -2n'
_symmetry_space_group_name_H-M 'P n a 21'
_atom_sites_solution_hydrogens geom
_atom_sites_solution_primary direct
_atom_sites_solution_secondary difmap
_audit_creation_method SHELXL-97
_cell_angle_alpha 90.00
_cell_angle_beta 90.00
_cell_angle_gamma 90.00
_cell_formula_units_Z 4
_cell_length_a 15.903(2)
_cell_length_b 10.3662(13)
_cell_length_c 8.7815(15)
_cell_measurement_temperature 203(2)
_cell_volume 1447.7(4)
_computing_structure_refinement 'SHELXL-97 (Sheldrick, 1997)'
_computing_structure_solution 'SHELXS-97 (Sheldrick, 1990)'
_diffrn_ambient_temperature 203(2)
_diffrn_measured_fraction_theta_full 0.999
_diffrn_measured_fraction_theta_max 0.999
_diffrn_measurement_device_type 'Bruker Smart 1000 TM'
_diffrn_radiation_monochromator graphite
_diffrn_radiation_source 'fine-focus sealed tube'
_diffrn_radiation_type MoK\a
_diffrn_radiation_wavelength 0.71073
_diffrn_reflns_av_R_equivalents 0.0372
_diffrn_reflns_av_sigmaI/netI 0.0295
_diffrn_reflns_limit_h_max 22
_diffrn_reflns_limit_h_min -21
_diffrn_reflns_limit_k_max 14
_diffrn_reflns_limit_k_min -14
_diffrn_reflns_limit_l_max 11
_diffrn_reflns_limit_l_min -12
_diffrn_reflns_number 16935
_diffrn_reflns_theta_full 30.53
_diffrn_reflns_theta_max 30.53
_diffrn_reflns_theta_min 2.35
_exptl_absorpt_coefficient_mu 12.609
_exptl_absorpt_correction_T_max 1.000
_exptl_absorpt_correction_T_min 0.432
_exptl_absorpt_correction_type multi-scan
_exptl_absorpt_process_details 'Equilibration of symmetry equivalent reflections'
_exptl_crystal_colour colourless
_exptl_crystal_density_diffrn 3.550
_exptl_crystal_density_method 'not measured'
_exptl_crystal_description plate
_exptl_crystal_F_000 1368
_exptl_crystal_size_max 0.2
_exptl_crystal_size_mid 0.1
_exptl_crystal_size_min 0.04
_refine_diff_density_max 1.128
_refine_diff_density_min -0.766
_refine_diff_density_rms 0.145
_refine_ls_abs_structure_details 'Flack H D (1983), Acta Cryst. A39, 876-881'
_refine_ls_abs_structure_Flack 0.996(4)
_refine_ls_extinction_method none
_refine_ls_goodness_of_fit_ref 0.996
_refine_ls_hydrogen_treatment mixed
_refine_ls_matrix_type full
_refine_ls_number_parameters 209
_refine_ls_number_reflns 4275
_refine_ls_number_restraints 1
_refine_ls_restrained_S_all 0.995
_refine_ls_R_factor_all 0.0229
_refine_ls_R_factor_gt 0.0193
_refine_ls_shift/su_max 0.001
_refine_ls_shift/su_mean 0.000
_refine_ls_structure_factor_coef Fsqd
_refine_ls_weighting_details 'calc w=1/[\s^2^(Fo^2^)+(0.0183P)^2^+0.0000P] where P=(Fo^2^+2Fc^2^)/3'
_refine_ls_weighting_scheme calc
_refine_ls_wR_factor_gt 0.0387
_refine_ls_wR_factor_ref 0.0397
_reflns_number_gt 3968
_reflns_number_total 4275
_reflns_threshold_expression >2sigma(I)
_cod_data_source_file ic034611esi20030818_105927_1.cif
_cod_data_source_block osco4+2
_cod_depositor_comments
;
The following automatic conversions were performed:

'_exptl_absorpt_correction_type' value 'multiscan' changed to
'multi-scan' according to the built-in table from CIF Core dictionary
named 'cif_core.dic' version 2.4.1 from 2010-06-29.

Automatic conversion script
Id: cif_fix_values 1646 2011-03-28 12:23:43Z adriana 
;
_cod_database_code 4312419

loop_
_symmetry_equiv_pos_as_xyz
'x, y, z'
'-x, -y, z+1/2'
'x+1/2, -y+1/2, z'
'-x+1/2, y+1/2, z+1/2'

loop_
_atom_site_label
_atom_site_type_symbol
_atom_site_fract_x
_atom_site_fract_y
_atom_site_fract_z
_atom_site_U_iso_or_equiv
_atom_site_adp_type
_atom_site_occupancy
_atom_site_symmetry_multiplicity
_atom_site_calc_flag
_atom_site_refinement_flags
_atom_site_disorder_assembly
_atom_site_disorder_group
Os1 Os 0.333425(10) 0.313979(14) 0.56671(3) 0.01760(4) Uani 1 1 d . . .
C1 C 0.2642(3) 0.2720(4) 0.3964(5) 0.0224(10) Uani 1 1 d . . .
O1 O 0.2230(2) 0.2513(4) 0.2962(4) 0.0308(8) Uani 1 1 d . . .
C2 C 0.4308(3) 0.2613(4) 0.4547(5) 0.0223(9) Uani 1 1 d . . .
O2 O 0.4880(2) 0.2312(4) 0.3901(4) 0.0317(8) Uani 1 1 d . . .
C3 C 0.3188(3) 0.1370(5) 0.6512(6) 0.0272(10) Uani 1 1 d . . .
O3 O 0.3097(3) 0.0386(4) 0.6987(5) 0.0390(9) Uani 1 1 d . . .
C4 C 0.3418(3) 0.4999(4) 0.4934(6) 0.0207(9) Uani 1 1 d . . .
O4 O 0.3442(3) 0.5983(4) 0.4584(6) 0.0544(13) Uani 1 1 d . . .
Sb1 Sb 0.113677(19) 0.41212(3) 0.70473(4) 0.02213(7) Uani 1 1 d . . .
F11 F 0.1066(3) 0.2352(3) 0.6750(5) 0.0546(10) Uani 1 1 d . . .
F12 F -0.0015(2) 0.4315(4) 0.6948(4) 0.0518(9) Uani 1 1 d . . .
F13 F 0.1286(2) 0.4353(4) 0.4970(4) 0.0402(8) Uani 1 1 d . . .
F14 F 0.1375(2) 0.5856(3) 0.7335(5) 0.0558(11) Uani 1 1 d . . .
F15 F 0.1175(2) 0.3923(4) 0.9144(4) 0.0460(9) Uani 1 1 d . . .
F16 F 0.23700(18) 0.3833(3) 0.7058(4) 0.0389(8) Uani 1 1 d . . .
Sb2 Sb 0.39336(2) 0.38428(3) 0.98228(3) 0.01891(6) Uani 1 1 d . . .
F21 F 0.4714(2) 0.2534(3) 0.9985(4) 0.0428(8) Uani 1 1 d . . .
F22 F 0.48148(18) 0.5022(3) 0.9773(4) 0.0360(7) Uani 1 1 d . . .
F23 F 0.30748(19) 0.2630(3) 0.9616(4) 0.0355(7) Uani 1 1 d . . .
F24 F 0.31740(19) 0.5176(3) 0.9484(4) 0.0329(7) Uani 1 1 d . . .
F25 F 0.3794(2) 0.4000(3) 1.1924(4) 0.0339(7) Uani 1 1 d . . .
F26 F 0.40568(18) 0.3723(3) 0.7577(3) 0.0305(7) Uani 1 1 d . . .

loop_
_atom_site_aniso_label
_atom_site_aniso_U_11
_atom_site_aniso_U_22
_atom_site_aniso_U_33
_atom_site_aniso_U_23
_atom_site_aniso_U_13
_atom_site_aniso_U_12
Os1 0.01638(7) 0.02193(6) 0.01450(7) 0.00049(8) 0.00099(8) -0.00016(6)
C1 0.025(2) 0.0208(19) 0.022(2) 0.0055(17) 0.006(2) 0.0031(18)
O1 0.039(2) 0.0314(18) 0.0216(19) -0.0024(14) -0.0100(17) -0.0039(17)
C2 0.024(2) 0.025(2) 0.018(2) 0.0028(17) -0.0032(18) 0.0030(18)
O2 0.0245(19) 0.0392(19) 0.032(2) -0.0026(16) 0.0024(16) 0.0084(16)
C3 0.021(2) 0.038(3) 0.023(3) -0.001(2) -0.0053(19) -0.0052(19)
O3 0.041(2) 0.036(2) 0.039(2) 0.0077(18) -0.005(2) -0.0127(17)
C4 0.019(2) 0.024(2) 0.020(2) 0.0036(17) 0.000(2) -0.0021(16)
O4 0.046(3) 0.042(2) 0.075(4) 0.011(2) 0.006(2) 0.005(2)
Sb1 0.01542(14) 0.02620(13) 0.02476(17) -0.00621(12) 0.00157(13) -0.00267(12)
F11 0.074(3) 0.0287(16) 0.061(3) -0.0044(16) -0.017(2) -0.0094(17)
F12 0.0175(15) 0.085(3) 0.052(2) -0.012(2) 0.0000(17) 0.0039(17)
F13 0.0365(18) 0.057(2) 0.0268(18) 0.0064(16) -0.0028(16) 0.0004(15)
F14 0.058(2) 0.0286(16) 0.081(3) -0.0178(18) -0.011(2) -0.0041(16)
F15 0.0285(18) 0.087(3) 0.0221(17) -0.0057(17) 0.0059(14) -0.0065(18)
F16 0.0178(14) 0.072(2) 0.0265(17) -0.0146(17) 0.0014(13) 0.0050(14)
Sb2 0.01733(14) 0.02381(12) 0.01558(14) -0.00008(11) 0.00044(12) -0.00043(11)
F21 0.0330(17) 0.0405(16) 0.055(2) 0.0029(16) -0.0035(17) 0.0167(14)
F22 0.0259(15) 0.0451(16) 0.0370(17) -0.0039(14) -0.0035(15) -0.0144(13)
F23 0.0295(16) 0.0375(15) 0.0396(19) 0.0009(14) 0.0000(14) -0.0133(13)
F24 0.0285(16) 0.0345(15) 0.0358(18) 0.0013(13) -0.0026(13) 0.0090(12)
F25 0.0396(18) 0.0447(17) 0.0174(15) -0.0017(13) 0.0040(14) -0.0013(15)
F26 0.0190(14) 0.0525(19) 0.0199(15) -0.0053(13) 0.0052(12) -0.0053(13)

loop_
_atom_type_symbol
_atom_type_description
_atom_type_scat_dispersion_real
_atom_type_scat_dispersion_imag
_atom_type_scat_source
C C 0.0033 0.0016 'International Tables Vol C Tables 4.2.6.8 and 6.1.1.4'
O O 0.0106 0.0060 'International Tables Vol C Tables 4.2.6.8 and 6.1.1.4'
F F 0.0171 0.0103 'International Tables Vol C Tables 4.2.6.8 and 6.1.1.4'
Sb Sb -0.5866 1.5461 'International Tables Vol C Tables 4.2.6.8 and 6.1.1.4'
Os Os -1.2165 7.6030 'International Tables Vol C Tables 4.2.6.8 and 6.1.1.4'

loop_
_geom_angle_atom_site_label_1
_geom_angle_atom_site_label_2
_geom_angle_atom_site_label_3
_geom_angle
_geom_angle_site_symmetry_1
_geom_angle_site_symmetry_3
_geom_angle_publ_flag
C1 Os1 C2 89.91(19) . . ?
C1 Os1 C3 90.84(19) . . ?
C2 Os1 C3 91.3(2) . . ?
C1 Os1 C4 90.31(19) . . ?
C2 Os1 C4 93.13(18) . . ?
C3 Os1 C4 175.4(2) . . ?
C1 Os1 F16 96.51(17) . . ?
C2 Os1 F16 173.21(16) . . ?
C3 Os1 F16 90.76(18) . . ?
C4 Os1 F16 84.66(16) . . ?
C1 Os1 F26 176.13(16) . . ?
C2 Os1 F26 92.84(16) . . ?
C3 Os1 F26 91.80(17) . . ?
C4 Os1 F26 86.83(16) . . ?
F16 Os1 F26 80.63(11) . . ?
O1 C1 Os1 177.9(4) . . ?
O2 C2 Os1 179.4(4) . . ?
O3 C3 Os1 179.2(5) . . ?
O4 C4 Os1 177.6(5) . . ?
F12 Sb1 F15 95.26(16) . . ?
F12 Sb1 F14 95.96(17) . . ?
F15 Sb1 F14 88.03(18) . . ?
F12 Sb1 F13 93.80(16) . . ?
F15 Sb1 F13 170.71(14) . . ?
F14 Sb1 F13 88.97(18) . . ?
F12 Sb1 F11 92.31(18) . . ?
F15 Sb1 F11 91.83(17) . . ?
F14 Sb1 F11 171.70(18) . . ?
F13 Sb1 F11 89.87(17) . . ?
F12 Sb1 F16 176.57(15) . . ?
F15 Sb1 F16 86.91(14) . . ?
F14 Sb1 F16 86.75(16) . . ?
F13 Sb1 F16 84.13(14) . . ?
F11 Sb1 F16 84.96(17) . . ?
Sb1 F16 Os1 140.83(16) . . ?
F21 Sb2 F24 175.04(15) . . ?
F21 Sb2 F22 88.74(14) . . ?
F24 Sb2 F22 89.85(14) . . ?
F21 Sb2 F23 90.28(15) . . ?
F24 Sb2 F23 90.53(14) . . ?
F22 Sb2 F23 172.87(14) . . ?
F21 Sb2 F25 93.90(15) . . ?
F24 Sb2 F25 90.92(14) . . ?
F22 Sb2 F25 93.19(15) . . ?
F23 Sb2 F25 93.92(14) . . ?
F21 Sb2 F26 87.95(14) . . ?
F24 Sb2 F26 87.22(14) . . ?
F22 Sb2 F26 86.74(13) . . ?
F23 Sb2 F26 86.17(13) . . ?
F25 Sb2 F26 178.14(15) . . ?
Sb2 F26 Os1 138.56(15) . . ?

loop_
_geom_bond_atom_site_label_1
_geom_bond_atom_site_label_2
_geom_bond_distance
_geom_bond_site_symmetry_2
_geom_bond_publ_flag
Os1 C1 1.907(5) . ?
Os1 C2 1.914(5) . ?
Os1 C3 1.992(5) . ?
Os1 C4 2.036(4) . ?
Os1 F16 2.088(3) . ?
Os1 F26 2.121(3) . ?
C1 O1 1.118(5) . ?
C2 O2 1.117(5) . ?
C3 O3 1.112(6) . ?
C4 O4 1.066(6) . ?
Sb1 F12 1.845(3) . ?
Sb1 F15 1.854(4) . ?
Sb1 F14 1.855(3) . ?
Sb1 F13 1.855(4) . ?
Sb1 F11 1.855(3) . ?
Sb1 F16 1.984(3) . ?
Sb2 F21 1.844(3) . ?
Sb2 F24 1.859(3) . ?
Sb2 F22 1.860(3) . ?
Sb2 F23 1.865(3) . ?
Sb2 F25 1.865(3) . ?
Sb2 F26 1.986(3) . ?

loop_
_geom_torsion_atom_site_label_1
_geom_torsion_atom_site_label_2
_geom_torsion_atom_site_label_3
_geom_torsion_atom_site_label_4
_geom_torsion
_geom_torsion_site_symmetry_1
_geom_torsion_site_symmetry_2
_geom_torsion_site_symmetry_3
_geom_torsion_site_symmetry_4
_geom_torsion_publ_flag
C2 Os1 C1 O1 -118(11) . . . . ?
C3 Os1 C1 O1 151(11) . . . . ?
C4 Os1 C1 O1 -24(11) . . . . ?
F16 Os1 C1 O1 60(11) . . . . ?
F26 Os1 C1 O1 18(13) . . . . ?
C1 Os1 C2 O2 159(46) . . . . ?
C3 Os1 C2 O2 -110(46) . . . . ?
C4 Os1 C2 O2 69(46) . . . . ?
F16 Os1 C2 O2 -2(47) . . . . ?
F26 Os1 C2 O2 -18(46) . . . . ?
C1 Os1 C3 O3 -69(36) . . . . ?
C2 Os1 C3 O3 -159(36) . . . . ?
C4 Os1 C3 O3 36(37) . . . . ?
F16 Os1 C3 O3 28(36) . . . . ?
F26 Os1 C3 O3 109(36) . . . . ?
C1 Os1 C4 O4 100(12) . . . . ?
C2 Os1 C4 O4 -170(12) . . . . ?
C3 Os1 C4 O4 -4(14) . . . . ?
F16 Os1 C4 O4 4(12) . . . . ?
F26 Os1 C4 O4 -77(12) . . . . ?
F12 Sb1 F16 Os1 23(3) . . . . ?
F15 Sb1 F16 Os1 152.6(3) . . . . ?
F14 Sb1 F16 Os1 -119.2(3) . . . . ?
F13 Sb1 F16 Os1 -29.9(3) . . . . ?
F11 Sb1 F16 Os1 60.5(3) . . . . ?
C1 Os1 F16 Sb1 -0.4(3) . . . . ?
C2 Os1 F16 Sb1 160.6(12) . . . . ?
C3 Os1 F16 Sb1 -91.3(3) . . . . ?
C4 Os1 F16 Sb1 89.3(3) . . . . ?
F26 Os1 F16 Sb1 177.0(3) . . . . ?
F21 Sb2 F26 Os1 111.5(3) . . . . ?
F24 Sb2 F26 Os1 -69.6(3) . . . . ?
F22 Sb2 F26 Os1 -159.6(3) . . . . ?
F23 Sb2 F26 Os1 21.1(3) . . . . ?
F25 Sb2 F26 Os1 -72(4) . . . . ?
C1 Os1 F26 Sb2 75(2) . . . . ?
C2 Os1 F26 Sb2 -149.7(3) . . . . ?
C3 Os1 F26 Sb2 -58.3(3) . . . . ?
C4 Os1 F26 Sb2 117.3(3) . . . . ?
F16 Os1 F26 Sb2 32.2(3) . . . . ?
